data_7231458
loop_
_publ_author_name
'Hutchins, Kristin M.'
'Unruh, Daniel K.'
'Carpenter, Dontrell D.'
'Groeneman, Ryan H.'

_publ_section_title
;
 Thermal expansion along one-dimensional chains and two-dimensional sheets
 within co-crystals based on halogen or hydrogen bonds
;
_journal_issue 45
_journal_name_full CrystEngComm
_journal_page_first 7232
_journal_paper_doi 10.1039/C8CE01090K
_journal_volume 20
_journal_year 2018
_chemical_formula_sum 'C18 H8 Br2 F4 N2'
_chemical_formula_weight 488.08
_space_group_IT_number 14
_space_group_name_Hall '-P 2ybc'
_space_group_name_H-M_alt 'P 1 21/c 1'
_symmetry_cell_setting monoclinic
_symmetry_Int_Tables_number 14
_symmetry_space_group_name_Hall '-P 2ybc'
_symmetry_space_group_name_H-M 'P 1 21/c 1'
_atom_sites_solution_hydrogens geom
_atom_sites_solution_primary dual
_atom_sites_solution_secondary difmap
_audit_creation_date 2018-01-23T12:23:47-00:00
_audit_creation_method 'WinGX routine CIF_UPDATE'
_audit_update_record
;
2018-06-18 deposited with the CCDC.
2018-08-30 downloaded from the CCDC.
;
_cell_angle_alpha 90
_cell_angle_beta 111.344(2)
_cell_angle_gamma 90
_cell_formula_units_Z 2
_cell_length_a 15.1069(5)
_cell_length_b 5.2772(2)
_cell_length_c 11.2674(4)
_cell_measurement_reflns_used 3110
_cell_measurement_temperature 249(2)
_cell_measurement_theta_max 27.14
_cell_measurement_theta_min 3.62
_cell_volume 836.65(5)
_computing_cell_refinement 'Bruker SAINT'
_computing_data_collection 'Bruker APEX2'
_computing_data_reduction 'Bruker SAINT'
_computing_structure_refinement 'SHELXL-2016/6 (Sheldrick, 2016)'
_computing_structure_solution 'SHELXT 2014/4 (Sheldrick, 2014)'
_diffrn_ambient_temperature 249(2)
_diffrn_measured_fraction_theta_full 0.999
_diffrn_measured_fraction_theta_max 0.996
_diffrn_measurement_device_type 'Bruker APEX-II CCD'
_diffrn_measurement_method '\f and \w scans'
_diffrn_radiation_monochromator graphite
_diffrn_radiation_source 'fine-focus sealed tube'
_diffrn_radiation_type MoK\a
_diffrn_radiation_wavelength 0.71073
_diffrn_reflns_av_R_equivalents 0.0410
_diffrn_reflns_av_unetI/netI 0.0386
_diffrn_reflns_Laue_measured_fraction_full 0.999
_diffrn_reflns_Laue_measured_fraction_max 0.996
_diffrn_reflns_limit_h_max 22
_diffrn_reflns_limit_h_min -22
_diffrn_reflns_limit_k_max 7
_diffrn_reflns_limit_k_min -7
_diffrn_reflns_limit_l_max 16
_diffrn_reflns_limit_l_min -16
_diffrn_reflns_number 11205
_diffrn_reflns_point_group_measured_fraction_full 0.999
_diffrn_reflns_point_group_measured_fraction_max 0.996
_diffrn_reflns_theta_full 25.242
_diffrn_reflns_theta_max 31.557
_diffrn_reflns_theta_min 2.895
_exptl_absorpt_coefficient_mu 4.89
_exptl_absorpt_correction_T_max 0.3782
_exptl_absorpt_correction_T_min 0.2660
_exptl_absorpt_correction_type multi-scan
_exptl_absorpt_process_details SADABS
_exptl_crystal_colour colourless
_exptl_crystal_density_diffrn 1.937
_exptl_crystal_description rod
_exptl_crystal_F_000 472
_exptl_crystal_size_max 0.31
_exptl_crystal_size_mid 0.19
_exptl_crystal_size_min 0.17
_refine_diff_density_max 0.331
_refine_diff_density_min -0.362
_refine_diff_density_rms 0.083
_refine_ls_extinction_method none
_refine_ls_goodness_of_fit_ref 1.024
_refine_ls_hydrogen_treatment constr
_refine_ls_matrix_type full
_refine_ls_number_parameters 118
_refine_ls_number_reflns 2797
_refine_ls_number_restraints 0
_refine_ls_restrained_S_all 1.024
_refine_ls_R_factor_all 0.0498
_refine_ls_R_factor_gt 0.0294
_refine_ls_shift/su_max 0.001
_refine_ls_shift/su_mean 0
_refine_ls_structure_factor_coef Fsqd
_refine_ls_weighting_details 'w=1/[\s^2^(Fo^2^)+(0.0269P)^2^+0.0789P] where P=(Fo^2^+2Fc^2^)/3'
_refine_ls_weighting_scheme calc
_refine_ls_wR_factor_gt 0.0584
_refine_ls_wR_factor_ref 0.0641
_reflns_number_gt 2121
_reflns_number_total 2797
_reflns_threshold_expression 'I > 2\s(I)'
_cod_data_source_file c8ce01090k2.cif
_cod_data_source_block diBrBPA_250k
_cod_depositor_comments 'Adding full bibliography for 7231456--7231470.cif.'
_cod_original_sg_symbol_H-M 'P 21/c'
_cod_database_code 7231458
_shelx_estimated_absorpt_t_min 0.312
_shelx_estimated_absorpt_t_max 0.49

loop_
_symmetry_equiv_pos_as_xyz
'x, y, z'
'-x, y+1/2, -z+1/2'
'-x, -y, -z'
'x, -y-1/2, z-1/2'

loop_
_atom_site_label
_atom_site_type_symbol
_atom_site_fract_x
_atom_site_fract_y
_atom_site_fract_z
_atom_site_U_iso_or_equiv
_atom_site_adp_type
_atom_site_occupancy
_atom_site_calc_flag
Br1 Br 0.34239(2) 0.43268(4) 0.85433(2) 0.03059(7) Uani 1 d
F2 F 0.33872(9) 0.0401(3) 1.05015(13) 0.0448(3) Uani 1 d
F1 F 0.53271(9) 0.3103(3) 0.82933(12) 0.0439(3) Uani 1 d
C9 C 0.02589(14) 0.4176(4) 0.52849(19) 0.0303(4) Uani 1 d
C4 C 0.21623(16) -0.0676(4) 0.6252(2) 0.0397(5) Uani 1 d
H4 H 0.2633 -0.1298 0.5966 0.048 Uiso 1 calc
C1 C 0.43255(13) 0.1835(4) 0.93652(16) 0.0248(4) Uani 1 d
N1 N 0.21017(13) -0.1697(4) 0.73002(18) 0.0378(4) Uani 1 d
C8 C 0.14384(16) -0.0754(4) 0.7687(2) 0.0374(5) Uani 1 d
H8 H 0.1386 -0.1434 0.8429 0.045 Uiso 1 calc
C2 C 0.51529(14) 0.1561(4) 0.91261(17) 0.0275(4) Uani 1 d
C6 C 0.08857(13) 0.2185(4) 0.59688(17) 0.0271(4) Uani 1 d
C3 C 0.41876(14) 0.0240(4) 1.02511(18) 0.0276(4) Uani 1 d
C5 C 0.15806(15) 0.1231(4) 0.5562(2) 0.0338(5) Uani 1 d
H5 H 0.1654 0.1875 0.4825 0.041 Uiso 1 calc
C7 C 0.08219(15) 0.1158(4) 0.7070(2) 0.0331(5) Uani 1 d
H7 H 0.0366 0.1756 0.7388 0.04 Uiso 1 calc

loop_
_atom_site_aniso_label
_atom_site_aniso_U_11
_atom_site_aniso_U_22
_atom_site_aniso_U_33
_atom_site_aniso_U_23
_atom_site_aniso_U_13
_atom_site_aniso_U_12
Br1 0.02953(11) 0.02568(12) 0.03082(11) 0.00260(9) 0.00415(7) 0.00525(9)
F2 0.0352(7) 0.0533(8) 0.0553(8) 0.0166(7) 0.0278(6) 0.0116(6)
F1 0.0456(8) 0.0452(8) 0.0470(7) 0.0231(6) 0.0243(6) 0.0069(7)
C9 0.0267(9) 0.0284(11) 0.0322(10) 0.0002(8) 0.0067(8) 0.0018(8)
C4 0.0333(11) 0.0378(14) 0.0481(13) -0.0002(11) 0.0148(10) 0.0119(10)
C1 0.0249(9) 0.0213(10) 0.0241(8) -0.0003(7) 0.0040(7) 0.0024(8)
N1 0.0323(10) 0.0294(10) 0.0460(10) 0.0063(8) 0.0072(8) 0.0085(8)
C8 0.0363(12) 0.0371(13) 0.0352(10) 0.0107(10) 0.0085(9) 0.0029(10)
C2 0.0322(10) 0.0248(10) 0.0257(9) 0.0038(8) 0.0106(8) -0.0003(8)
C6 0.0240(9) 0.0219(10) 0.0305(9) 0.0009(8) 0.0040(7) 0.0021(8)
C3 0.0250(9) 0.0279(10) 0.0311(9) 0.0000(8) 0.0115(8) 0.0014(8)
C5 0.0317(11) 0.0346(12) 0.0342(10) 0.0044(9) 0.0109(8) 0.0052(9)
C7 0.0288(10) 0.0335(12) 0.0372(10) 0.0022(9) 0.0124(8) 0.0055(9)

loop_
_atom_type_symbol
_atom_type_description
_atom_type_scat_dispersion_real
_atom_type_scat_dispersion_imag
_atom_type_scat_source
C C 0.0033 0.0016 'International Tables Vol C Tables 4.2.6.8 and 6.1.1.4'
H H 0 0 'International Tables Vol C Tables 4.2.6.8 and 6.1.1.4'
N N 0.0061 0.0033 'International Tables Vol C Tables 4.2.6.8 and 6.1.1.4'
F F 0.0171 0.0103 'International Tables Vol C Tables 4.2.6.8 and 6.1.1.4'
Br Br -0.2901 2.4595 'International Tables Vol C Tables 4.2.6.8 and 6.1.1.4'

loop_
_geom_angle_atom_site_label_1
_geom_angle_atom_site_label_2
_geom_angle_atom_site_label_3
_geom_angle
_geom_angle_site_symmetry_1
_geom_angle_site_symmetry_3
C9 C9 C6 179.8(3) 3_566 .
N1 C4 C5 124.2(2) . .
N1 C4 H4 117.9 . .
C5 C4 H4 117.9 . .
C3 C1 C2 117.66(18) . .
C3 C1 Br1 120.76(15) . .
C2 C1 Br1 121.58(15) . .
C8 N1 C4 116.34(18) . .
N1 C8 C7 124.2(2) . .
N1 C8 H8 117.9 . .
C7 C8 H8 117.9 . .
F1 C2 C3 119.25(18) . 3_657
F1 C2 C1 119.79(18) . .
C3 C2 C1 120.95(18) 3_657 .
C5 C6 C7 117.46(18) . .
C5 C6 C9 121.32(18) . .
C7 C6 C9 121.22(18) . .
F2 C3 C2 118.65(17) . 3_657
F2 C3 C1 119.95(18) . .
C2 C3 C1 121.39(18) 3_657 .
C4 C5 C6 119.0(2) . .
C4 C5 H5 120.5 . .
C6 C5 H5 120.5 . .
C8 C7 C6 118.87(19) . .
C8 C7 H7 120.6 . .
C6 C7 H7 120.6 . .

loop_
_geom_bond_atom_site_label_1
_geom_bond_atom_site_label_2
_geom_bond_distance
_geom_bond_site_symmetry_2
Br1 C1 1.8771(18) .
F2 C3 1.341(2) .
F1 C2 1.338(2) .
C9 C9 1.190(4) 3_566
C9 C6 1.436(3) .
C4 N1 1.331(3) .
C4 C5 1.376(3) .
C4 H4 0.94 .
C1 C3 1.378(3) .
C1 C2 1.379(3) .
N1 C8 1.326(3) .
C8 C7 1.377(3) .
C8 H8 0.94 .
C2 C3 1.371(3) 3_657
C6 C5 1.384(3) .
C6 C7 1.389(3) .
C3 C2 1.371(3) 3_657
C5 H5 0.94 .
C7 H7 0.94 .
